data_4089333
loop_
_publ_author_name
'Lu, Genliang'
'Portscheller, Janelle L.'
'Malinakova, Helena C.'

_publ_section_title
;
 Palladacycles with a Metal-Bonded sp3-Hybridized Carbon as Intermediates
 in the Synthesis of 2,2,3,4-Tetrasubstituted 2H-1-Benzopyrans and
 1,2-Dihydroquinolines. Effects of Auxiliary Ligands and Substitution at a
 Palladium-Bonded Tertiary Carbon
;
_journal_issue 5
_journal_name_full Organometallics
_journal_page_first 945
_journal_paper_doi 10.1021/om0491544
_journal_volume 24
_journal_year 2005
_chemical_formula_moiety 'C22 H22 O6'
_chemical_formula_sum 'C22 H22 O6'
_chemical_formula_weight 382.40
_space_group_IT_number 14
_space_group_name_Hall '-P 2ybc'
_space_group_name_H-M_alt 'P 1 21/c 1'
_symmetry_cell_setting monoclinic
_symmetry_space_group_name_H-M 'P 1 21/c 1'
_atom_sites_solution_hydrogens geom
_atom_sites_solution_primary direct
_atom_sites_solution_secondary difmap
_audit_creation_method SHELXL-97
_cell_angle_alpha 90.00
_cell_angle_beta 111.831(3)
_cell_angle_gamma 90.00
_cell_formula_units_Z 4
_cell_length_a 9.9586(18)
_cell_length_b 22.852(4)
_cell_length_c 8.9984(16)
_cell_measurement_reflns_used 6866
_cell_measurement_temperature 100(2)
_cell_measurement_theta_max 26.00
_cell_measurement_theta_min 2.36
_cell_volume 1900.9(6)
_computing_cell_refinement 'Bruker SMART'
_computing_data_collection 'Bruker SMART'
_computing_data_reduction 'Bruker SAINT'
_computing_molecular_graphics 'SHELXTL (Sheldrick, 2000)'
_computing_publication_material 'SHELXTL (Sheldrick, 2000)'
_computing_structure_refinement 'SHELXTL (Sheldrick, 2000)'
_computing_structure_solution 'SHELXTL (Sheldrick, 2000)'
_diffrn_ambient_temperature 100(2)
_diffrn_measured_fraction_theta_full 1.000
_diffrn_measured_fraction_theta_max 1.000
_diffrn_measurement_device_type 'Bruker APEX'
_diffrn_measurement_method '\w scans'
_diffrn_radiation_monochromator graphite
_diffrn_radiation_source 'fine-focus sealed tube'
_diffrn_radiation_type MoK\a
_diffrn_radiation_wavelength 0.71073
_diffrn_reflns_av_R_equivalents 0.0250
_diffrn_reflns_av_sigmaI/netI 0.0212
_diffrn_reflns_limit_h_max 11
_diffrn_reflns_limit_h_min -12
_diffrn_reflns_limit_k_max 28
_diffrn_reflns_limit_k_min -28
_diffrn_reflns_limit_l_max 11
_diffrn_reflns_limit_l_min -11
_diffrn_reflns_number 16404
_diffrn_reflns_theta_full 26.00
_diffrn_reflns_theta_max 26.00
_diffrn_reflns_theta_min 1.78
_diffrn_standards_number 0
_exptl_absorpt_coefficient_mu 0.097
_exptl_absorpt_correction_T_max 0.994
_exptl_absorpt_correction_T_min 0.960
_exptl_absorpt_correction_type multi-scan
_exptl_absorpt_process_details 'SADABS (Sheldrick, 2002)'
_exptl_crystal_colour colorless
_exptl_crystal_density_diffrn 1.336
_exptl_crystal_density_method 'not measured'
_exptl_crystal_description prism
_exptl_crystal_F_000 808
_exptl_crystal_size_max 0.40
_exptl_crystal_size_mid 0.27
_exptl_crystal_size_min 0.07
_refine_diff_density_max 0.308
_refine_diff_density_min -0.200
_refine_diff_density_rms 0.041
_refine_ls_extinction_method none
_refine_ls_goodness_of_fit_ref 1.001
_refine_ls_hydrogen_treatment mixed
_refine_ls_matrix_type full
_refine_ls_number_parameters 253
_refine_ls_number_reflns 3734
_refine_ls_number_restraints 0
_refine_ls_restrained_S_all 1.001
_refine_ls_R_factor_all 0.0411
_refine_ls_R_factor_gt 0.0371
_refine_ls_shift/su_max 0.001
_refine_ls_shift/su_mean 0.000
_refine_ls_structure_factor_coef Fsqd
_refine_ls_weighting_details 'calc w=1/[\s^2^(Fo^2^)+(0.0600P)^2^+0.7700P] where P=(Fo^2^+2Fc^2^)/3'
_refine_ls_weighting_scheme calc
_refine_ls_wR_factor_gt 0.1005
_refine_ls_wR_factor_ref 0.1041
_reflns_number_gt 3380
_reflns_number_total 3734
_reflns_threshold_expression >2sigma(I)
_cod_data_source_file om0491544si20041030_111302.cif
_cod_data_source_block compound_11
_cod_depositor_comments
;
The following automatic conversions were performed:

data item '_symmetry_cell_setting' value 'Monoclinic' was changed to
'monoclinic' in accordance with the
/home/saulius/struct/COD-crude-data/automatic-downloads/DataCite-retrospective/ACS/depositions/lib/dictionaries/cif_core.dic
dictionary named 'cif_core.dic' version 2.4.2 last updated on
2011-04-26.

Automatic conversion script
Id: cif_fix_values 6909 2019-04-08 15:41:33Z antanas 
;
_cod_database_code 4089333

loop_
_symmetry_equiv_pos_as_xyz
'x, y, z'
'-x, y+1/2, -z+1/2'
'-x, -y, -z'
'x, -y-1/2, z-1/2'

loop_
_atom_site_label
_atom_site_type_symbol
_atom_site_fract_x
_atom_site_fract_y
_atom_site_fract_z
_atom_site_U_iso_or_equiv
_atom_site_adp_type
_atom_site_occupancy
_atom_site_symmetry_multiplicity
_atom_site_calc_flag
_atom_site_refinement_flags
O1 O 0.37320(9) 0.67965(4) 0.76402(11) 0.0206(2) Uani 1 1 d .
O2 O 0.03652(10) 0.68353(4) 0.64364(12) 0.0245(2) Uani 1 1 d .
O3 O 0.14449(10) 0.59608(4) 0.65622(11) 0.0227(2) Uani 1 1 d .
O4 O 0.20361(10) 0.55846(4) 0.31465(12) 0.0258(2) Uani 1 1 d .
O5 O 0.07259(9) 0.63797(4) 0.32269(11) 0.0225(2) Uani 1 1 d .
O6 O 0.66852(10) 0.52468(4) 0.08979(10) 0.0213(2) Uani 1 1 d .
C1 C 0.26402(13) 0.67824(5) 0.60305(15) 0.0185(3) Uani 1 1 d .
C2 C 0.31163(13) 0.63786(5) 0.49692(15) 0.0176(3) Uani 1 1 d .
C3 C 0.45277(13) 0.63369(5) 0.51900(15) 0.0170(3) Uani 1 1 d .
C4 C 0.55870(13) 0.66442(5) 0.65613(14) 0.0172(3) Uani 1 1 d .
C5 C 0.70414(13) 0.67196(5) 0.67649(15) 0.0183(3) Uani 1 1 d .
H5 H 0.7379 0.6569 0.5983 0.022 Uiso 1 1 calc R
C6 C 0.79925(14) 0.70100(6) 0.80836(16) 0.0209(3) Uani 1 1 d .
H6 H 0.8973 0.7060 0.8200 0.025 Uiso 1 1 calc R
C7 C 0.75117(14) 0.72284(6) 0.92393(16) 0.0220(3) Uani 1 1 d .
H7 H 0.8168 0.7426 1.0149 0.026 Uiso 1 1 calc R
C8 C 0.60759(14) 0.71595(6) 0.90709(16) 0.0215(3) Uani 1 1 d .
H8 H 0.5747 0.7306 0.9864 0.026 Uiso 1 1 calc R
C9 C 0.51317(13) 0.68753(5) 0.77352(15) 0.0181(3) Uani 1 1 d .
C10 C 0.23425(14) 0.74020(6) 0.53698(17) 0.0225(3) Uani 1 1 d .
H10A H 0.3225 0.7566 0.5297 0.034 Uiso 1 1 d R
H10B H 0.2036 0.7645 0.6084 0.034 Uiso 1 1 d R
H10C H 0.1575 0.7394 0.4303 0.034 Uiso 1 1 d R
C11 C 0.13305(13) 0.65388(6) 0.63507(15) 0.0193(3) Uani 1 1 d .
C12 C 0.02912(16) 0.56700(6) 0.6910(2) 0.0303(3) Uani 1 1 d .
H12A H 0.0238 0.5254 0.6582 0.036 Uiso 1 1 calc R
H12B H -0.0646 0.5857 0.6283 0.036 Uiso 1 1 calc R
C13 C 0.0543(2) 0.57032(8) 0.8656(2) 0.0415(4) Uani 1 1 d .
H13A H -0.0199 0.5475 0.8869 0.062 Uiso 1 1 d R
H13B H 0.0492 0.6112 0.8958 0.062 Uiso 1 1 d R
H13C H 0.1501 0.5544 0.9284 0.062 Uiso 1 1 d R
C14 C 0.19527(14) 0.60595(6) 0.36825(15) 0.0191(3) Uani 1 1 d .
C15 C -0.05743(15) 0.60929(7) 0.21915(18) 0.0296(3) Uani 1 1 d .
H15A H -0.1399 0.6358 0.1971 0.044 Uiso 1 1 d R
H15B H -0.0736 0.5739 0.2716 0.044 Uiso 1 1 d R
H15C H -0.0472 0.5987 0.1184 0.044 Uiso 1 1 d R
C16 C 0.50554(13) 0.60348(5) 0.40472(15) 0.0170(3) Uani 1 1 d .
C17 C 0.60106(13) 0.55608(5) 0.45005(15) 0.0176(3) Uani 1 1 d .
H17 H 0.6309 0.5412 0.5560 0.021 Uiso 1 1 calc R
C18 C 0.65244(13) 0.53071(5) 0.34208(15) 0.0183(3) Uani 1 1 d .
H18 H 0.7158 0.4981 0.3736 0.022 Uiso 1 1 calc R
C19 C 0.61151(13) 0.55286(5) 0.18707(15) 0.0178(3) Uani 1 1 d .
C20 C 0.51664(14) 0.59989(6) 0.13972(15) 0.0208(3) Uani 1 1 d .
H20 H 0.4876 0.6150 0.0340 0.025 Uiso 1 1 calc R
C21 C 0.46480(14) 0.62454(6) 0.24935(16) 0.0209(3) Uani 1 1 d .
H21 H 0.3998 0.6567 0.2171 0.025 Uiso 1 1 calc R
C22 C 0.64021(15) 0.54913(6) -0.06540(15) 0.0227(3) Uani 1 1 d .
H22A H 0.6824 0.5239 -0.1248 0.034 Uiso 1 1 d R
H22B H 0.6834 0.5882 -0.0539 0.034 Uiso 1 1 d R
H22C H 0.5355 0.5520 -0.1238 0.034 Uiso 1 1 d R

loop_
_atom_site_aniso_label
_atom_site_aniso_U_11
_atom_site_aniso_U_22
_atom_site_aniso_U_33
_atom_site_aniso_U_23
_atom_site_aniso_U_13
_atom_site_aniso_U_12
O1 0.0158(4) 0.0274(5) 0.0205(5) -0.0034(4) 0.0090(4) -0.0005(4)
O2 0.0202(5) 0.0247(5) 0.0329(5) 0.0007(4) 0.0149(4) 0.0038(4)
O3 0.0217(5) 0.0199(5) 0.0318(5) 0.0023(4) 0.0160(4) 0.0009(4)
O4 0.0235(5) 0.0247(5) 0.0287(5) -0.0067(4) 0.0089(4) -0.0009(4)
O5 0.0157(5) 0.0241(5) 0.0247(5) -0.0004(4) 0.0041(4) 0.0006(4)
O6 0.0248(5) 0.0228(5) 0.0194(5) -0.0009(4) 0.0118(4) 0.0026(4)
C1 0.0153(6) 0.0207(6) 0.0203(6) -0.0009(5) 0.0073(5) 0.0002(5)
C2 0.0186(6) 0.0169(6) 0.0184(6) 0.0018(5) 0.0082(5) 0.0011(5)
C3 0.0188(6) 0.0151(6) 0.0183(6) 0.0033(5) 0.0084(5) 0.0011(5)
C4 0.0181(6) 0.0155(6) 0.0183(6) 0.0029(5) 0.0074(5) 0.0020(5)
C5 0.0187(6) 0.0173(6) 0.0212(6) 0.0026(5) 0.0100(5) 0.0029(5)
C6 0.0160(6) 0.0203(6) 0.0270(7) 0.0016(5) 0.0088(5) 0.0002(5)
C7 0.0205(6) 0.0205(6) 0.0236(7) -0.0035(5) 0.0065(5) -0.0017(5)
C8 0.0228(7) 0.0211(6) 0.0232(6) -0.0033(5) 0.0115(5) 0.0009(5)
C9 0.0167(6) 0.0170(6) 0.0225(6) 0.0016(5) 0.0094(5) 0.0009(5)
C10 0.0210(6) 0.0185(6) 0.0307(7) -0.0002(5) 0.0127(6) 0.0006(5)
C11 0.0178(6) 0.0213(6) 0.0193(6) -0.0010(5) 0.0075(5) 0.0007(5)
C12 0.0275(7) 0.0240(7) 0.0484(9) 0.0039(6) 0.0243(7) -0.0017(6)
C13 0.0529(10) 0.0357(9) 0.0535(10) 0.0161(8) 0.0400(9) 0.0136(8)
C14 0.0183(6) 0.0218(7) 0.0195(6) 0.0023(5) 0.0095(5) 0.0004(5)
C15 0.0175(7) 0.0374(8) 0.0287(7) -0.0039(6) 0.0026(6) -0.0019(6)
C16 0.0145(6) 0.0176(6) 0.0196(6) -0.0009(5) 0.0072(5) -0.0019(5)
C17 0.0164(6) 0.0192(6) 0.0171(6) 0.0008(5) 0.0060(5) -0.0009(5)
C18 0.0161(6) 0.0167(6) 0.0209(6) 0.0000(5) 0.0056(5) 0.0013(5)
C19 0.0172(6) 0.0186(6) 0.0200(6) -0.0037(5) 0.0096(5) -0.0033(5)
C20 0.0218(6) 0.0236(7) 0.0179(6) 0.0033(5) 0.0083(5) 0.0009(5)
C21 0.0198(6) 0.0204(6) 0.0232(7) 0.0035(5) 0.0091(5) 0.0044(5)
C22 0.0260(7) 0.0262(7) 0.0183(6) -0.0018(5) 0.0109(5) -0.0020(5)

loop_
_atom_type_symbol
_atom_type_description
_atom_type_scat_dispersion_real
_atom_type_scat_dispersion_imag
_atom_type_scat_source
C C 0.0033 0.0016 'International Tables Vol C Tables 4.2.6.8 and 6.1.1.4'
H H 0.0000 0.0000 'International Tables Vol C Tables 4.2.6.8 and 6.1.1.4'
O O 0.0106 0.0060 'International Tables Vol C Tables 4.2.6.8 and 6.1.1.4'

loop_
_geom_angle_atom_site_label_1
_geom_angle_atom_site_label_2
_geom_angle_atom_site_label_3
_geom_angle
C9 O1 C1 115.47(9)
C11 O3 C12 116.73(10)
C14 O5 C15 116.34(11)
C19 O6 C22 117.53(10)
O1 C1 C10 109.50(10)
O1 C1 C2 110.25(10)
C10 C1 C2 112.29(10)
O1 C1 C11 101.15(9)
C10 C1 C11 110.72(10)
C2 C1 C11 112.36(10)
C3 C2 C14 123.19(11)
C3 C2 C1 120.03(11)
C14 C2 C1 116.74(11)
C2 C3 C4 118.27(11)
C2 C3 C16 123.23(11)
C4 C3 C16 118.32(11)
C9 C4 C5 117.68(11)
C9 C4 C3 118.77(11)
C5 C4 C3 123.55(11)
C6 C5 C4 121.08(12)
C6 C5 H5 119.5
C4 C5 H5 119.5
C5 C6 C7 119.89(12)
C5 C6 H6 120.1
C7 C6 H6 120.1
C6 C7 C8 120.31(12)
C6 C7 H7 119.8
C8 C7 H7 119.8
C9 C8 C7 119.20(12)
C9 C8 H8 120.4
C7 C8 H8 120.4
O1 C9 C8 117.47(11)
O1 C9 C4 120.60(11)
C8 C9 C4 121.83(12)
C1 C10 H10A 109.5
C1 C10 H10B 109.5
H10A C10 H10B 109.5
C1 C10 H10C 109.5
H10A C10 H10C 109.5
H10B C10 H10C 109.5
O2 C11 O3 125.26(12)
O2 C11 C1 124.14(12)
O3 C11 C1 110.57(10)
O3 C12 C13 111.35(13)
O3 C12 H12A 109.4
C13 C12 H12A 109.4
O3 C12 H12B 109.4
C13 C12 H12B 109.4
H12A C12 H12B 108.0
C12 C13 H13A 109.5
C12 C13 H13B 109.5
H13A C13 H13B 109.5
C12 C13 H13C 109.5
H13A C13 H13C 109.5
H13B C13 H13C 109.5
O4 C14 O5 123.83(12)
O4 C14 C2 127.14(12)
O5 C14 C2 108.99(11)
O5 C15 H15A 109.5
O5 C15 H15B 109.5
H15A C15 H15B 109.5
O5 C15 H15C 109.5
H15A C15 H15C 109.5
H15B C15 H15C 109.5
C21 C16 C17 118.32(11)
C21 C16 C3 119.27(11)
C17 C16 C3 122.33(11)
C18 C17 C16 120.61(12)
C18 C17 H17 119.7
C16 C17 H17 119.7
C17 C18 C19 120.24(12)
C17 C18 H18 119.9
C19 C18 H18 119.9
O6 C19 C20 124.37(11)
O6 C19 C18 115.62(11)
C20 C19 C18 120.01(12)
C19 C20 C21 119.03(12)
C19 C20 H20 120.5
C21 C20 H20 120.5
C16 C21 C20 121.79(12)
C16 C21 H21 119.1
C20 C21 H21 119.1
O6 C22 H22A 109.5
O6 C22 H22B 109.5
H22A C22 H22B 109.5
O6 C22 H22C 109.5
H22A C22 H22C 109.5
H22B C22 H22C 109.5

loop_
_geom_bond_atom_site_label_1
_geom_bond_atom_site_label_2
_geom_bond_distance
O1 C9 1.3763(15)
O1 C1 1.4526(15)
O2 C11 1.2019(16)
O3 C11 1.3332(16)
O3 C12 1.4587(16)
O4 C14 1.2030(16)
O5 C14 1.3504(16)
O5 C15 1.4411(16)
O6 C19 1.3686(15)
O6 C22 1.4315(16)
C1 C10 1.5216(18)
C1 C2 1.5248(17)
C1 C11 1.5407(17)
C2 C3 1.3477(18)
C2 C14 1.4890(18)
C3 C4 1.4699(17)
C3 C16 1.4875(17)
C4 C9 1.3987(17)
C4 C5 1.4013(17)
C5 C6 1.3819(18)
C5 H5 0.9500
C6 C7 1.3894(19)
C6 H6 0.9500
C7 C8 1.3895(19)
C7 H7 0.9500
C8 C9 1.3821(18)
C8 H8 0.9500
C10 H10A 0.9800
C10 H10B 0.9800
C10 H10C 0.9800
C12 C13 1.498(2)
C12 H12A 0.9900
C12 H12B 0.9900
C13 H13A 0.9800
C13 H13B 0.9800
C13 H13C 0.9800
C15 H15A 0.9800
C15 H15B 0.9800
C15 H15C 0.9800
C16 C21 1.3890(18)
C16 C17 1.3985(17)
C17 C18 1.3826(18)
C17 H17 0.9500
C18 C19 1.3947(18)
C18 H18 0.9500
C19 C20 1.3890(18)
C20 C21 1.3914(18)
C20 H20 0.9500
C21 H21 0.9500
C22 H22A 0.9800
C22 H22B 0.9800
C22 H22C 0.9800

loop_
_geom_torsion_atom_site_label_1
_geom_torsion_atom_site_label_2
_geom_torsion_atom_site_label_3
_geom_torsion_atom_site_label_4
_geom_torsion
C9 O1 C1 C10 -76.73(13)
C9 O1 C1 C2 47.29(13)
C9 O1 C1 C11 166.37(10)
O1 C1 C2 C3 -34.22(15)
C10 C1 C2 C3 88.18(14)
C11 C1 C2 C3 -146.22(11)
O1 C1 C2 C14 147.67(10)
C10 C1 C2 C14 -89.93(13)
C11 C1 C2 C14 35.67(15)
C14 C2 C3 C4 -176.31(11)
C1 C2 C3 C4 5.70(17)
C14 C2 C3 C16 8.61(19)
C1 C2 C3 C16 -169.38(11)
C2 C3 C4 C9 11.52(17)
C16 C3 C4 C9 -173.15(11)
C2 C3 C4 C5 -168.56(12)
C16 C3 C4 C5 6.77(18)
C9 C4 C5 C6 0.26(18)
C3 C4 C5 C6 -179.66(11)
C4 C5 C6 C7 0.51(19)
C5 C6 C7 C8 -0.4(2)
C6 C7 C8 C9 -0.5(2)
C1 O1 C9 C8 150.06(11)
C1 O1 C9 C4 -33.54(16)
C7 C8 C9 O1 177.65(11)
C7 C8 C9 C4 1.29(19)
C5 C4 C9 O1 -177.42(11)
C3 C4 C9 O1 2.51(17)
C5 C4 C9 C8 -1.18(18)
C3 C4 C9 C8 178.75(12)
C12 O3 C11 O2 0.59(19)
C12 O3 C11 C1 178.78(11)
O1 C1 C11 O2 99.57(14)
C10 C1 C11 O2 -16.43(17)
C2 C1 C11 O2 -142.87(13)
O1 C1 C11 O3 -78.64(12)
C10 C1 C11 O3 165.36(11)
C2 C1 C11 O3 38.91(14)
C11 O3 C12 C13 -83.64(15)
C15 O5 C14 O4 8.05(18)
C15 O5 C14 C2 -169.55(11)
C3 C2 C14 O4 33.1(2)
C1 C2 C14 O4 -148.86(13)
C3 C2 C14 O5 -149.40(12)
C1 C2 C14 O5 28.65(15)
C2 C3 C16 C21 62.30(17)
C4 C3 C16 C21 -112.78(13)
C2 C3 C16 C17 -120.96(14)
C4 C3 C16 C17 63.97(16)
C21 C16 C17 C18 -0.49(18)
C3 C16 C17 C18 -177.26(11)
C16 C17 C18 C19 1.18(19)
C22 O6 C19 C20 6.75(18)
C22 O6 C19 C18 -174.42(11)
C17 C18 C19 O6 179.90(11)
C17 C18 C19 C20 -1.22(19)
O6 C19 C20 C21 179.35(12)
C18 C19 C20 C21 0.57(19)
C17 C16 C21 C20 -0.16(19)
C3 C16 C21 C20 176.71(12)
C19 C20 C21 C16 0.1(2)
